data_4311132
loop_
_publ_author_name
'Weiqing Zhong'
'John A. Parkinson'
'Simon Parsons'
'Iain D. H. Oswald'
'Robert A. Coxall'
'Peter J. Sadler'

_publ_section_title
;
 Structure and Dynamics of Dinuclear Zirconium(IV) Complexes
;
_journal_name_full 'Inorganic Chemistry'
_journal_page_first 3561
_journal_page_last 3572
_journal_paper_doi 10.1021/ic049932k
_journal_volume 43
_journal_year 2004
_chemical_formula_moiety ' C22 H34 N4 Na2 O22 Zr2, C2 H6 O, 3(H2 O)'
_chemical_formula_sum 'C24 H46 N4 Na2 O26 Zr2'
_chemical_formula_weight 1035.07
_chemical_name_systematic
; 
 ? 
;
_space_group_IT_number 2
_symmetry_cell_setting triclinic
_symmetry_space_group_name_Hall '-P 1'
_symmetry_space_group_name_H-M 'P -1'
_atom_sites_solution_hydrogens geom
_atom_sites_solution_primary direct
_atom_sites_solution_secondary difmap
_audit_creation_method SHELXL-97
_cell_angle_alpha 75.912(2)
_cell_angle_beta 86.104(2)
_cell_angle_gamma 73.582(2)
_cell_formula_units_Z 2
_cell_length_a 9.4138(12)
_cell_length_b 13.9949(18)
_cell_length_c 14.9813(19)
_cell_measurement_reflns_used 5533
_cell_measurement_temperature 150(2)
_cell_measurement_theta_max 26.5
_cell_measurement_theta_min 2.5
_cell_volume 1836.3(4)
_computing_cell_refinement 'Bruker SMART'
_computing_data_reduction 'Bruker SHELXTL'
_computing_molecular_graphics 'Bruker SHELXTL'
_computing_publication_material SHELXTL
_computing_structure_refinement 'SHELXL-97 (Sheldrick, 1997)'
_computing_structure_solution 'SHELXS-97 (Sheldrick, 1990)'
_diffrn_ambient_temperature 150(2)
_diffrn_detector_area_resol_mean 0
_diffrn_measured_fraction_theta_full 0.987
_diffrn_measured_fraction_theta_max 0.987
_diffrn_measurement_device_type 'CCD area detector'
_diffrn_measurement_method 'phi and omega scans'
_diffrn_radiation_monochromator graphite
_diffrn_radiation_source 'fine-focus sealed tube'
_diffrn_radiation_type MoK\a
_diffrn_radiation_wavelength 0.71073
_diffrn_reflns_av_R_equivalents 0.0204
_diffrn_reflns_av_sigmaI/netI 0.0388
_diffrn_reflns_limit_h_max 11
_diffrn_reflns_limit_h_min -11
_diffrn_reflns_limit_k_max 17
_diffrn_reflns_limit_k_min -17
_diffrn_reflns_limit_l_max 18
_diffrn_reflns_limit_l_min -18
_diffrn_reflns_number 15091
_diffrn_reflns_theta_full 26.42
_diffrn_reflns_theta_max 26.42
_diffrn_reflns_theta_min 1.40
_diffrn_standards_interval_time 0
_exptl_absorpt_coefficient_mu 0.697
_exptl_absorpt_correction_T_max 0.928
_exptl_absorpt_correction_T_min 0.667
_exptl_absorpt_correction_type multi-scan
_exptl_absorpt_process_details Sadabs
_exptl_crystal_colour Colourless
_exptl_crystal_density_diffrn 1.872
_exptl_crystal_density_method 'not measured'
_exptl_crystal_description Block
_exptl_crystal_F_000 1056
_exptl_crystal_size_max 0.33
_exptl_crystal_size_mid 0.25
_exptl_crystal_size_min 0.12
_refine_diff_density_max 0.938
_refine_diff_density_min -0.973
_refine_diff_density_rms 0.107
_refine_ls_extinction_method none
_refine_ls_goodness_of_fit_ref 1.021
_refine_ls_hydrogen_treatment Riding
_refine_ls_matrix_type full
_refine_ls_number_parameters 555
_refine_ls_number_reflns 7452
_refine_ls_number_restraints 11
_refine_ls_restrained_S_all 1.030
_refine_ls_R_factor_all 0.0381
_refine_ls_R_factor_gt 0.0337
_refine_ls_shift/su_max 0.012
_refine_ls_shift/su_mean 0.000
_refine_ls_structure_factor_coef Fsqd
_refine_ls_weighting_details 'calc w=1/[\s^2^(Fo^2^)+(0.0586P)^2^+0.0000P] where P=(Fo^2^+2Fc^2^)/3'
_refine_ls_weighting_scheme calc
_refine_ls_wR_factor_gt 0.0936
_refine_ls_wR_factor_ref 0.0956
_reflns_number_gt 6403
_reflns_number_total 7452
_reflns_threshold_expression >2sigma(I)
_cod_data_source_file ic049932ksi20040116_065903.cif
_cod_data_source_block nazrdp
_cod_depositor_comments
;
The following automatic conversions were performed:
'_symmetry_cell_setting' value 'Triclinic' changed to 'triclinic'
according to '/home/saulius/struct/CIF-dictionaries/cif_core.dic'
dictionary named 'cif_core.dic' version 2.4.1 from
2010-06-29.

'_exptl_absorpt_correction_type' value 'Multiscan' changed to
'multi-scan' according to
'/home/saulius/struct/CIF-dictionaries/cif_core.dic' dictionary named
'cif_core.dic' version 2.4.1 from 2010-06-29.

Automatic conversion script
Id: cif_fix_enum 1527 2010-12-29 10:47:43Z saulius 
;
_cod_database_code 4311132

loop_
_symmetry_equiv_pos_as_xyz
'x, y, z'
'-x, -y, -z'

loop_
_atom_site_label
_atom_site_type_symbol
_atom_site_fract_x
_atom_site_fract_y
_atom_site_fract_z
_atom_site_U_iso_or_equiv
_atom_site_adp_type
_atom_site_occupancy
_atom_site_symmetry_multiplicity
_atom_site_calc_flag
_atom_site_refinement_flags
_atom_site_disorder_assembly
_atom_site_disorder_group
Zr1 Zr 0.55234(3) 0.83190(2) 0.316703(17) 0.01736(8) Uani 1 1 d . A .
O1 O 0.74957(19) 0.71419(14) 0.29839(12) 0.0171(4) Uani 1 1 d . . .
O11 O 0.4902(2) 0.97018(17) 0.36401(15) 0.0289(5) Uani 1 1 d . . .
C1 C 0.5803(3) 1.0198(2) 0.37820(19) 0.0238(6) Uani 1 1 d . . .
O12 O 0.5410(2) 1.10831(16) 0.38675(15) 0.0294(5) Uani 1 1 d . . .
C2 C 0.7428(3) 0.9617(2) 0.3809(2) 0.0239(6) Uani 1 1 d . . .
H2A H 0.7909 0.9874 0.3227 0.029 Uiso 1 1 calc R . .
H2B H 0.7919 0.9731 0.4322 0.029 Uiso 1 1 calc R . .
N1 N 0.7596(2) 0.85122(18) 0.39360(16) 0.0198(5) Uani 1 1 d . . .
C3 C 0.8994(3) 0.7997(2) 0.3513(2) 0.0210(6) Uani 1 1 d . . .
H3A H 0.9848 0.7894 0.3910 0.025 Uiso 1 1 calc R . .
H3B H 0.9145 0.8430 0.2905 0.025 Uiso 1 1 calc R . .
C4 C 0.8888(3) 0.6972(2) 0.34021(19) 0.0183(6) Uani 1 1 d . . .
H4 H 0.8959 0.6478 0.4016 0.022 Uiso 1 1 calc R . .
C5 C 1.0071(3) 0.6531(2) 0.27580(19) 0.0205(6) Uani 1 1 d . . .
H5A H 1.0079 0.7052 0.2178 0.025 Uiso 1 1 calc R . .
H5B H 1.1059 0.6321 0.3049 0.025 Uiso 1 1 calc R . .
N2 N 0.9721(2) 0.56334(17) 0.25667(15) 0.0184(5) Uani 1 1 d . . .
C6 C 1.0493(3) 0.5326(2) 0.1741(2) 0.0218(6) Uani 1 1 d . . .
H6A H 1.1512 0.4891 0.1903 0.026 Uiso 1 1 calc R . .
H6B H 1.0552 0.5941 0.1261 0.026 Uiso 1 1 calc R . .
C7 C 0.9620(3) 0.4732(2) 0.1381(2) 0.0233(6) Uani 1 1 d . . .
O72 O 1.0192(2) 0.41525(18) 0.08909(17) 0.0354(5) Uani 1 1 d . . .
O71 O 0.8229(2) 0.49152(14) 0.16181(13) 0.0214(4) Uani 1 1 d . . .
C8 C 0.7535(3) 0.8018(2) 0.49346(19) 0.0238(6) Uani 1 1 d . . .
H8A H 0.7100 0.8557 0.5275 0.029 Uiso 1 1 calc R . .
H8B H 0.8556 0.7669 0.5165 0.029 Uiso 1 1 calc R . .
C9 C 0.6638(3) 0.7250(2) 0.5133(2) 0.0216(6) Uani 1 1 d . . .
O92 O 0.6703(2) 0.66598(15) 0.58915(14) 0.0276(5) Uani 1 1 d . . .
O91 O 0.5777(2) 0.72987(16) 0.44856(14) 0.0259(4) Uani 1 1 d . . .
C10 C 1.0106(3) 0.4737(2) 0.3372(2) 0.0236(6) Uani 1 1 d . . .
H10A H 1.0902 0.4804 0.3731 0.028 Uiso 1 1 calc R . .
H10B H 1.0488 0.4102 0.3147 0.028 Uiso 1 1 calc R . .
C11 C 0.8786(3) 0.4650(2) 0.3994(2) 0.0207(6) Uani 1 1 d . . .
O112 O 0.9001(2) 0.41232(16) 0.47835(14) 0.0280(5) Uani 1 1 d . . .
O111 O 0.7501(2) 0.51095(14) 0.36253(13) 0.0200(4) Uani 1 1 d . A .
Zr2 Zr 0.70721(3) 0.610079(18) 0.226607(17) 0.01447(8) Uani 1 1 d . A .
O2 O 0.52116(19) 0.74521(14) 0.22323(12) 0.0167(4) Uani 1 1 d . . .
O121 O 0.5424(2) 0.52598(14) 0.25552(13) 0.0209(4) Uani 1 1 d . A .
C12 C 0.4855(3) 0.4959(2) 0.1943(2) 0.0223(6) Uani 1 1 d . A .
O122 O 0.4138(2) 0.43330(16) 0.21266(16) 0.0328(5) Uani 1 1 d . . .
C13 C 0.5160(3) 0.5417(2) 0.09549(19) 0.0212(6) Uani 1 1 d . . .
H13A H 0.5980 0.4926 0.0714 0.025 Uiso 1 1 calc R . .
H13B H 0.4269 0.5563 0.0576 0.025 Uiso 1 1 calc R . .
N3 N 0.5566(2) 0.63737(17) 0.09007(15) 0.0178(5) Uani 1 1 d . A .
C14 C 0.4176(3) 0.7199(2) 0.09392(19) 0.0181(5) Uani 1 1 d . . .
H14A H 0.3424 0.6902 0.1307 0.022 Uiso 1 1 calc R . .
H14B H 0.3779 0.7528 0.0310 0.022 Uiso 1 1 calc R . .
C15 C 0.4490(3) 0.7986(2) 0.13694(18) 0.0168(5) Uani 1 1 d . . .
H15 H 0.5159 0.8343 0.0959 0.020 Uiso 1 1 calc R . .
C16 C 0.3113(3) 0.8765(2) 0.1570(2) 0.0202(6) Uani 1 1 d . . .
H16A H 0.2611 0.9186 0.0988 0.024 Uiso 1 1 calc R . .
H16B H 0.2420 0.8415 0.1946 0.024 Uiso 1 1 calc R . .
N4 N 0.3548(2) 0.94284(18) 0.20783(18) 0.0228(5) Uani 1 1 d . A .
C17 C 0.2272(3) 0.9857(3) 0.2640(3) 0.0343(8) Uani 1 1 d . . .
H17A H 0.1341 1.0039 0.2289 0.041 Uiso 1 1 calc R . .
H17B H 0.2385 1.0488 0.2779 0.041 Uiso 1 1 calc R . .
C18 C 0.2202(3) 0.9089(3) 0.3513(3) 0.0377(9) Uani 1 1 d . . .
O182 O 0.1136(3) 0.9252(3) 0.4034(2) 0.0651(10) Uani 1 1 d . . .
O181 O 0.3310(2) 0.82739(19) 0.36802(15) 0.0325(5) Uani 1 1 d . . .
C19 C 0.6450(3) 0.6646(2) 0.00710(19) 0.0229(6) Uani 1 1 d . . .
H19A H 0.5779 0.7081 -0.0441 0.027 Uiso 1 1 calc R . .
H19B H 0.7022 0.6015 -0.0117 0.027 Uiso 1 1 calc R . .
C20 C 0.7504(3) 0.7217(2) 0.02619(19) 0.0195(6) Uani 1 1 d . . .
O202 O 0.8010(2) 0.77559(15) -0.03761(13) 0.0247(4) Uani 1 1 d . . .
O201 O 0.7852(2) 0.70642(14) 0.11167(12) 0.0185(4) Uani 1 1 d . . .
C21 C 0.4098(3) 1.0229(2) 0.1443(2) 0.0313(7) Uani 1 1 d . . .
H21A H 0.3686 1.0886 0.1627 0.038 Uiso 1 1 calc R . .
H21B H 0.3739 1.0318 0.0814 0.038 Uiso 1 1 calc R . .
C22 C 0.5762(3) 0.9980(2) 0.1430(2) 0.0252(6) Uani 1 1 d . . .
O222 O 0.6367(3) 1.05238(18) 0.08600(17) 0.0405(6) Uani 1 1 d . . .
O221 O 0.6468(2) 0.92115(14) 0.20558(13) 0.0207(4) Uani 1 1 d . . .
O1W O 0.9462(3) 0.9797(2) 0.12720(18) 0.0414(6) Uani 1 1 d G . .
H1W1 H 0.9606 1.0313 0.0880 0.062 Uiso 1 1 d G . .
H1W2 H 0.8550 0.9844 0.1223 0.062 Uiso 1 1 d G . .
O2W O 0.2293(4) 0.2437(2) 0.22977(18) 0.0515(7) Uani 1 1 d D . .
H2W1 H 0.163(3) 0.236(4) 0.270(2) 0.077 Uiso 1 1 d D . .
H2W2 H 0.177(4) 0.270(4) 0.1811(16) 0.077 Uiso 1 1 d D . .
O3W O 1.0237(3) 0.8475(2) 0.0070(2) 0.0501(7) Uani 1 1 d G . .
H3W2 H 1.0025 0.8685 0.0563 0.075 Uiso 1 1 d G . .
H3W1 H 0.9455 0.8354 -0.0068 0.075 Uiso 1 1 d G . .
O4W O 0.8004(3) 0.3267(2) 0.0525(2) 0.0570(8) Uani 1 1 d G . .
H4W1 H 0.8387 0.2823 0.1003 0.086 Uiso 1 1 d G . .
H4W2 H 0.8551 0.3672 0.0399 0.086 Uiso 1 1 d G . .
O5W O 0.6554(6) 0.2892(4) 0.3774(4) 0.0330(14) Uani 0.50 1 d P A 1
H5W1 H 0.6857 0.2326 0.4327 0.040 Uiso 0.50 1 calc PR A 1
H5W2 H 0.7428 0.2986 0.3393 0.040 Uiso 0.50 1 calc PR A 1
O5W' O 0.6986(7) 0.2546(5) 0.4118(4) 0.0322(13) Uani 0.50 1 d P A 2
H5W3 H 0.7086 0.2033 0.4714 0.039 Uiso 0.50 1 calc PR A 2
H5W4 H 0.7950 0.2554 0.3813 0.039 Uiso 0.50 1 calc PR A 2
O6W O 0.3664(2) 0.59149(17) 0.44204(15) 0.0308(5) Uani 1 1 d G . .
H6W1 H 0.2789 0.5971 0.4628 0.046 Uiso 1 1 d G . .
H6W2 H 0.3668 0.6518 0.4135 0.046 Uiso 1 1 d G . .
O7W O 0.6257(4) 0.2194(2) 0.1770(2) 0.0643(9) Uani 1 1 d D . .
H7W1 H 0.700(4) 0.207(4) 0.213(3) 0.096 Uiso 1 1 d D . .
H7W2 H 0.657(5) 0.259(4) 0.131(2) 0.096 Uiso 1 1 d D . .
Na1 Na 0.51269(14) 0.43512(9) 0.41000(8) 0.0301(3) Uani 1 1 d . . .
Na2 Na 0.4203(10) 0.2692(9) 0.2739(7) 0.0292(15) Uani 0.50 1 d P . 1
Na2' Na 0.4581(10) 0.2649(8) 0.2918(7) 0.0272(14) Uani 0.50 1 d P . 2
O1E O -0.0547(6) 0.2616(4) 0.2901(4) 0.1391(19) Uiso 1 1 d D . .
H1E H 0.0106 0.2815 0.2556 0.209 Uiso 0.65(2) 1 calc PR B 1
H1E' H -0.0643 0.2744 0.2327 0.209 Uiso 0.35(2) 1 calc PR B 2
C2E C 0.0107(11) 0.1737(6) 0.3535(6) 0.064(3) Uiso 0.65(2) 1 d PD B 1
H2E1 H 0.0863 0.1953 0.3804 0.077 Uiso 0.65(2) 1 calc PR B 1
H2E2 H 0.0675 0.1297 0.3132 0.077 Uiso 0.65(2) 1 calc PR B 1
C2EA C -0.044(2) 0.1634(9) 0.3255(10) 0.063(5) Uiso 0.35(2) 1 d PD B 2
H2E3 H 0.0379 0.1262 0.2914 0.075 Uiso 0.35(2) 1 calc PR B 2
H2E4 H -0.1354 0.1530 0.3051 0.075 Uiso 0.35(2) 1 calc PR B 2
C3E C -0.0215(5) 0.0987(4) 0.4302(3) 0.0636(12) Uiso 1 1 d D . .
H3E1 H -0.1290 0.1098 0.4357 0.095 Uiso 0.65(2) 1 calc PR B 1
H3E2 H 0.0175 0.1053 0.4867 0.095 Uiso 0.65(2) 1 calc PR B 1
H3E3 H 0.0248 0.0300 0.4205 0.095 Uiso 0.65(2) 1 calc PR B 1
H3E4 H -0.0508 0.1455 0.4715 0.095 Uiso 0.35(2) 1 calc PR B 2
H3E5 H 0.0829 0.0604 0.4405 0.095 Uiso 0.35(2) 1 calc PR B 2
H3E6 H -0.0828 0.0508 0.4424 0.095 Uiso 0.35(2) 1 calc PR B 2

loop_
_atom_site_aniso_label
_atom_site_aniso_U_11
_atom_site_aniso_U_22
_atom_site_aniso_U_33
_atom_site_aniso_U_23
_atom_site_aniso_U_13
_atom_site_aniso_U_12
Zr1 0.01393(14) 0.02264(15) 0.01862(15) -0.00926(11) 0.00125(10) -0.00646(11)
O1 0.0130(9) 0.0201(9) 0.0190(9) -0.0061(8) -0.0030(7) -0.0038(7)
O11 0.0175(10) 0.0390(12) 0.0376(13) -0.0252(10) 0.0003(9) -0.0058(9)
C1 0.0241(15) 0.0319(17) 0.0189(14) -0.0125(12) -0.0006(11) -0.0076(13)
O12 0.0261(11) 0.0283(12) 0.0366(13) -0.0172(10) -0.0031(9) -0.0030(9)
C2 0.0219(15) 0.0256(15) 0.0280(16) -0.0109(12) -0.0006(12) -0.0084(12)
N1 0.0175(12) 0.0239(12) 0.0205(12) -0.0095(10) 0.0013(9) -0.0065(10)
C3 0.0152(13) 0.0266(15) 0.0237(15) -0.0102(12) 0.0007(11) -0.0062(11)
C4 0.0134(13) 0.0224(14) 0.0181(13) -0.0037(11) -0.0036(10) -0.0033(11)
C5 0.0152(13) 0.0237(14) 0.0231(15) -0.0058(11) -0.0009(11) -0.0059(11)
N2 0.0158(11) 0.0184(11) 0.0189(12) -0.0033(9) 0.0011(9) -0.0028(9)
C6 0.0166(14) 0.0229(14) 0.0242(15) -0.0067(12) 0.0046(11) -0.0028(11)
C7 0.0213(15) 0.0214(14) 0.0263(15) -0.0059(12) 0.0027(12) -0.0047(12)
O72 0.0272(12) 0.0371(13) 0.0500(15) -0.0292(11) 0.0126(10) -0.0084(10)
O71 0.0186(10) 0.0203(10) 0.0259(11) -0.0086(8) 0.0019(8) -0.0042(8)
C8 0.0239(15) 0.0310(16) 0.0190(14) -0.0104(12) -0.0006(11) -0.0076(12)
C9 0.0173(14) 0.0220(14) 0.0240(15) -0.0099(12) 0.0020(11) 0.0003(11)
O92 0.0267(11) 0.0251(11) 0.0264(11) -0.0011(9) -0.0043(9) -0.0030(9)
O91 0.0257(11) 0.0374(12) 0.0196(10) -0.0087(9) 0.0022(8) -0.0155(9)
C10 0.0195(14) 0.0220(14) 0.0237(15) 0.0009(12) -0.0030(11) -0.0014(11)
C11 0.0198(14) 0.0178(14) 0.0237(15) -0.0029(11) -0.0027(11) -0.0050(11)
O112 0.0240(11) 0.0317(12) 0.0221(11) 0.0071(9) -0.0059(8) -0.0075(9)
O111 0.0163(9) 0.0219(10) 0.0182(10) 0.0011(8) -0.0027(7) -0.0040(8)
Zr2 0.01378(14) 0.01477(14) 0.01410(14) -0.00246(10) -0.00023(9) -0.00347(10)
O2 0.0152(9) 0.0187(9) 0.0155(9) -0.0043(7) -0.0031(7) -0.0025(7)
O121 0.0193(10) 0.0235(10) 0.0197(10) -0.0019(8) -0.0009(8) -0.0081(8)
C12 0.0175(14) 0.0168(14) 0.0303(16) -0.0036(11) -0.0024(11) -0.0022(11)
O122 0.0312(12) 0.0231(11) 0.0462(14) -0.0003(10) -0.0074(10) -0.0156(10)
C13 0.0215(14) 0.0202(14) 0.0248(15) -0.0114(11) -0.0009(11) -0.0049(11)
N3 0.0179(11) 0.0199(12) 0.0164(11) -0.0062(9) 0.0013(9) -0.0049(9)
C14 0.0160(13) 0.0192(13) 0.0180(13) -0.0047(11) -0.0032(10) -0.0022(11)
C15 0.0161(13) 0.0165(13) 0.0162(13) -0.0022(10) -0.0022(10) -0.0029(10)
C16 0.0149(13) 0.0206(14) 0.0250(15) -0.0071(11) -0.0046(11) -0.0019(11)
N4 0.0146(11) 0.0199(12) 0.0353(14) -0.0117(10) -0.0018(10) -0.0020(9)
C17 0.0132(14) 0.0392(19) 0.058(2) -0.0336(17) -0.0018(14) 0.0009(13)
C18 0.0167(15) 0.068(2) 0.045(2) -0.0412(19) 0.0043(14) -0.0156(16)
O182 0.0244(13) 0.132(3) 0.068(2) -0.072(2) 0.0221(13) -0.0300(16)
O181 0.0218(11) 0.0587(15) 0.0261(12) -0.0174(11) 0.0054(9) -0.0203(11)
C19 0.0235(15) 0.0301(16) 0.0151(13) -0.0056(11) 0.0015(11) -0.0074(12)
C20 0.0172(13) 0.0177(13) 0.0191(14) -0.0044(11) 0.0021(11) 0.0020(11)
O202 0.0292(11) 0.0208(10) 0.0191(10) 0.0011(8) 0.0047(8) -0.0051(9)
O201 0.0179(10) 0.0210(10) 0.0161(9) -0.0034(8) 0.0007(7) -0.0056(8)
C21 0.0220(15) 0.0167(14) 0.052(2) -0.0033(14) -0.0102(14) -0.0023(12)
C22 0.0240(15) 0.0172(14) 0.0341(17) -0.0056(12) -0.0059(13) -0.0043(12)
O222 0.0308(13) 0.0319(13) 0.0498(15) 0.0120(11) -0.0050(11) -0.0116(10)
O221 0.0159(9) 0.0204(10) 0.0244(10) -0.0034(8) -0.0021(8) -0.0038(8)
O1W 0.0249(12) 0.0536(16) 0.0490(16) -0.0145(12) -0.0014(11) -0.0137(11)
O2W 0.095(2) 0.0325(14) 0.0287(14) -0.0021(11) -0.0013(14) -0.0238(15)
O3W 0.0418(15) 0.0496(16) 0.073(2) -0.0328(15) 0.0140(14) -0.0226(13)
O4W 0.0500(17) 0.0534(18) 0.084(2) -0.0390(16) 0.0206(16) -0.0260(15)
O5W 0.024(3) 0.024(3) 0.044(4) 0.002(2) -0.003(2) -0.003(2)
O5W' 0.040(4) 0.037(4) 0.025(3) -0.006(2) 0.008(2) -0.022(3)
O6W 0.0301(12) 0.0323(12) 0.0282(12) -0.0021(10) 0.0052(9) -0.0112(10)
O7W 0.090(2) 0.0473(18) 0.0464(18) -0.0099(14) 0.0299(16) -0.0115(17)
Na1 0.0386(7) 0.0330(7) 0.0214(6) -0.0066(5) -0.0004(5) -0.0140(6)
Na2 0.043(4) 0.0205(17) 0.020(3) -0.004(2) 0.003(2) -0.004(3)
Na2' 0.043(4) 0.0180(19) 0.019(3) -0.003(2) 0.004(2) -0.008(3)

loop_
_atom_type_symbol
_atom_type_description
_atom_type_scat_dispersion_real
_atom_type_scat_dispersion_imag
_atom_type_scat_source
C C 0.0033 0.0016 'International Tables Vol C Tables 4.2.6.8 and 6.1.1.4'
H H 0.0000 0.0000 'International Tables Vol C Tables 4.2.6.8 and 6.1.1.4'
N N 0.0061 0.0033 'International Tables Vol C Tables 4.2.6.8 and 6.1.1.4'
O O 0.0106 0.0060 'International Tables Vol C Tables 4.2.6.8 and 6.1.1.4'
Na Na 0.0362 0.0249 'International Tables Vol C Tables 4.2.6.8 and 6.1.1.4'
Zr Zr -2.9673 0.5597 'International Tables Vol C Tables 4.2.6.8 and 6.1.1.4'

loop_
_geom_angle_atom_site_label_1
_geom_angle_atom_site_label_2
_geom_angle_atom_site_label_3
_geom_angle
_geom_angle_site_symmetry_1
_geom_angle_site_symmetry_3
_geom_angle_publ_flag
O91 Zr1 O221 148.78(8) . . ?
O91 Zr1 O11 96.58(8) . . ?
O221 Zr1 O11 83.22(8) . . ?
O91 Zr1 O2 105.64(7) . . ?
O221 Zr1 O2 87.98(7) . . ?
O11 Zr1 O2 149.69(7) . . ?
O91 Zr1 O1 78.13(7) . . ?
O221 Zr1 O1 81.88(7) . . ?
O11 Zr1 O1 139.29(7) . . ?
O2 Zr1 O1 67.00(7) . . ?
O91 Zr1 O181 72.63(8) . . ?
O221 Zr1 O181 137.36(8) . . ?
O11 Zr1 O181 80.95(8) . . ?
O2 Zr1 O181 86.22(8) . . ?
O1 Zr1 O181 132.87(8) . . ?
O91 Zr1 N1 72.04(8) . . ?
O221 Zr1 N1 78.89(7) . . ?
O11 Zr1 N1 69.13(8) . . ?
O2 Zr1 N1 137.24(7) . . ?
O1 Zr1 N1 70.91(7) . . ?
O181 Zr1 N1 129.88(8) . . ?
O91 Zr1 N4 139.77(8) . . ?
O221 Zr1 N4 70.87(8) . . ?
O11 Zr1 N4 77.52(8) . . ?
O2 Zr1 N4 72.20(7) . . ?
O1 Zr1 N4 131.18(7) . . ?
O181 Zr1 N4 67.14(8) . . ?
N1 Zr1 N4 137.07(8) . . ?
O91 Zr1 Zr2 86.47(6) . . ?
O221 Zr1 Zr2 89.99(5) . . ?
O11 Zr1 Zr2 171.38(6) . . ?
O2 Zr1 Zr2 34.43(5) . . ?
O1 Zr1 Zr2 33.56(5) . . ?
O181 Zr1 Zr2 107.66(6) . . ?
N1 Zr1 Zr2 104.41(5) . . ?
N4 Zr1 Zr2 105.30(6) . . ?
C4 O1 Zr2 122.40(15) . . ?
C4 O1 Zr1 124.41(15) . . ?
Zr2 O1 Zr1 112.60(8) . . ?
C1 O11 Zr1 125.33(18) . . ?
O12 C1 O11 124.0(3) . . ?
O12 C1 C2 120.7(3) . . ?
O11 C1 C2 115.3(2) . . ?
C1 O12 Na2' 135.9(3) . 1_565 ?
C1 O12 Na2 129.9(3) . 1_565 ?
Na2' O12 Na2 9.2(4) 1_565 1_565 ?
N1 C2 C1 110.2(2) . . ?
C2 N1 C8 110.2(2) . . ?
C2 N1 C3 111.6(2) . . ?
C8 N1 C3 110.8(2) . . ?
C2 N1 Zr1 108.01(16) . . ?
C8 N1 Zr1 108.17(16) . . ?
C3 N1 Zr1 107.90(16) . . ?
N1 C3 C4 109.0(2) . . ?
O1 C4 C3 107.4(2) . . ?
O1 C4 C5 106.7(2) . . ?
C3 C4 C5 111.8(2) . . ?
N2 C5 C4 107.8(2) . . ?
C5 N2 C6 113.1(2) . . ?
C5 N2 C10 110.8(2) . . ?
C6 N2 C10 108.7(2) . . ?
C5 N2 Zr2 107.81(15) . . ?
C6 N2 Zr2 107.02(16) . . ?
C10 N2 Zr2 109.29(16) . . ?
N2 C6 C7 108.2(2) . . ?
O72 C7 O71 123.4(3) . . ?
O72 C7 C6 121.5(3) . . ?
O71 C7 C6 115.1(2) . . ?
C7 O71 Zr2 125.24(18) . . ?
N1 C8 C9 113.3(2) . . ?
O92 C9 O91 123.6(3) . . ?
O92 C9 C8 120.2(3) . . ?
O91 C9 C8 116.1(2) . . ?
O92 C9 Na2' 42.7(2) . 2_666 ?
O91 C9 Na2' 120.7(2) . 2_666 ?
C8 C9 Na2' 103.1(3) . 2_666 ?
O92 C9 Na1 50.42(15) . 2_666 ?
O91 C9 Na1 73.19(16) . 2_666 ?
C8 C9 Na1 170.02(19) . 2_666 ?
Na2' C9 Na1 67.8(2) 2_666 2_666 ?
C9 O92 Na2' 116.5(3) . 2_666 ?
C9 O92 Na2 120.6(3) . 2_666 ?
Na2' O92 Na2 10.3(3) 2_666 2_666 ?
C9 O92 Na1 107.53(18) . 2_666 ?
Na2' O92 Na1 90.7(2) 2_666 2_666 ?
Na2 O92 Na1 97.8(3) 2_666 2_666 ?
C9 O91 Zr1 126.80(19) . . ?
C9 O91 Na1 82.70(16) . 2_666 ?
Zr1 O91 Na1 150.40(9) . 2_666 ?
N2 C10 C11 112.3(2) . . ?
O112 C11 O111 124.9(3) . . ?
O112 C11 C10 119.1(2) . . ?
O111 C11 C10 116.0(2) . . ?
C11 O111 Zr2 126.06(17) . . ?
C11 O111 Na1 122.14(17) . . ?
Zr2 O111 Na1 107.04(7) . . ?
O71 Zr2 O201 83.60(7) . . ?
O71 Zr2 O1 140.20(7) . . ?
O201 Zr2 O1 82.37(7) . . ?
O71 Zr2 O111 92.78(7) . . ?
O201 Zr2 O111 147.89(7) . . ?
O1 Zr2 O111 80.24(7) . . ?
O71 Zr2 O121 84.43(7) . . ?
O201 Zr2 O121 138.58(7) . . ?
O1 Zr2 O121 128.71(7) . . ?
O111 Zr2 O121 72.14(7) . . ?
O71 Zr2 O2 147.78(7) . . ?
O201 Zr2 O2 84.22(7) . . ?
O1 Zr2 O2 66.73(7) . . ?
O111 Zr2 O2 112.81(7) . . ?
O121 Zr2 O2 85.24(7) . . ?
O71 Zr2 N2 69.21(7) . . ?
O201 Zr2 N2 77.36(7) . . ?
O1 Zr2 N2 71.43(7) . . ?
O111 Zr2 N2 71.59(7) . . ?
O121 Zr2 N2 133.41(7) . . ?
O2 Zr2 N2 136.03(7) . . ?
O71 Zr2 N3 75.93(7) . . ?
O201 Zr2 N3 70.37(7) . . ?
O1 Zr2 N3 132.14(7) . . ?
O111 Zr2 N3 139.60(7) . . ?
O121 Zr2 N3 68.27(7) . . ?
O2 Zr2 N3 71.89(7) . . ?
N2 Zr2 N3 134.47(7) . . ?
O71 Zr2 Zr1 170.82(5) . . ?
O201 Zr2 Zr1 88.06(5) . . ?
O1 Zr2 Zr1 33.85(5) . . ?
O111 Zr2 Zr1 92.25(5) . . ?
O121 Zr2 Zr1 104.43(5) . . ?
O2 Zr2 Zr1 33.86(5) . . ?
N2 Zr2 Zr1 105.24(5) . . ?
N3 Zr2 Zr1 104.87(5) . . ?
O71 Zr2 Na1 94.82(6) . . ?
O201 Zr2 Na1 170.54(5) . . ?
O1 Zr2 Na1 104.42(5) . . ?
O111 Zr2 Na1 41.34(5) . . ?
O121 Zr2 Na1 32.05(5) . . ?
O2 Zr2 Na1 92.37(5) . . ?
N2 Zr2 Na1 110.85(6) . . ?
N3 Zr2 Na1 100.19(6) . . ?
Zr1 Zr2 Na1 94.03(2) . . ?
C15 O2 Zr1 119.04(15) . . ?
C15 O2 Zr2 118.47(15) . . ?
Zr1 O2 Zr2 111.71(8) . . ?
C12 O121 Zr2 124.55(17) . . ?
C12 O121 Na1 113.31(17) . . ?
Zr2 O121 Na1 119.32(9) . . ?
O122 C12 O121 124.2(3) . . ?
O122 C12 C13 120.2(3) . . ?
O121 C12 C13 115.6(2) . . ?
C12 O122 Na2 145.5(3) . . ?
C12 O122 Na2' 135.4(3) . . ?
Na2 O122 Na2' 11.1(3) . . ?
N3 C13 C12 109.2(2) . . ?
C13 N3 C19 112.5(2) . . ?
C13 N3 C14 107.9(2) . . ?
C19 N3 C14 111.8(2) . . ?
C13 N3 Zr2 107.29(16) . . ?
C19 N3 Zr2 108.32(16) . . ?
C14 N3 Zr2 108.81(15) . . ?
N3 C14 C15 109.6(2) . . ?
O2 C15 C16 107.1(2) . . ?
O2 C15 C14 107.4(2) . . ?
C16 C15 C14 113.4(2) . . ?
N4 C16 C15 108.4(2) . . ?
C21 N4 C17 112.7(2) . . ?
C21 N4 C16 111.0(2) . . ?
C17 N4 C16 109.1(2) . . ?
C21 N4 Zr1 109.71(17) . . ?
C17 N4 Zr1 106.77(19) . . ?
C16 N4 Zr1 107.34(15) . . ?
N4 C17 C18 109.8(3) . . ?
O182 C18 O181 123.7(4) . . ?
O182 C18 C17 120.0(4) . . ?
O181 C18 C17 116.3(3) . . ?
C18 O181 Zr1 120.9(2) . . ?
N3 C19 C20 110.5(2) . . ?
O202 C20 O201 123.8(3) . . ?
O202 C20 C19 120.1(2) . . ?
O201 C20 C19 116.0(2) . . ?
C20 O201 Zr2 126.20(17) . . ?
N4 C21 C22 112.7(2) . . ?
O222 C22 O221 123.7(3) . . ?
O222 C22 C21 119.3(3) . . ?
O221 C22 C21 116.9(3) . . ?
C22 O221 Zr1 126.77(18) . . ?
Na2 O2W Na2' 3.7(5) . . ?
Na1 O5W Na2 92.3(3) . . ?
Na1 O5W' Na2' 76.5(3) . . ?
Na1 O6W Na1 94.89(8) . 2_666 ?
Na2' O7W Na2 10.7(3) . . ?
O5W Na1 O6W 178.47(18) . . ?
O5W Na1 O121 89.89(17) . . ?
O6W Na1 O121 88.93(8) . . ?
O5W Na1 O6W 95.03(17) . 2_666 ?
O6W Na1 O6W 85.11(8) . 2_666 ?
O121 Na1 O6W 134.77(9) . 2_666 ?
O5W Na1 O92 77.28(17) . 2_666 ?
O6W Na1 O92 104.04(9) . 2_666 ?
O121 Na1 O92 109.07(8) . 2_666 ?
O6W Na1 O92 115.88(8) 2_666 2_666 ?
O5W Na1 O5W' 13.28(19) . . ?
O6W Na1 O5W' 167.09(15) . . ?
O121 Na1 O5W' 100.99(14) . . ?
O6W Na1 O5W' 82.04(14) 2_666 . ?
O92 Na1 O5W' 80.67(15) 2_666 . ?
O5W Na1 O111 86.39(17) . . ?
O6W Na1 O111 92.16(8) . . ?
O121 Na1 O111 59.27(6) . . ?
O6W Na1 O111 76.18(7) 2_666 . ?
O92 Na1 O111 160.25(8) 2_666 . ?
O5W' Na1 O111 85.97(14) . . ?
O5W Na1 O91 76.36(17) . 2_666 ?
O6W Na1 O91 105.11(8) . 2_666 ?
O121 Na1 O91 153.45(8) . 2_666 ?
O6W Na1 O91 69.96(7) 2_666 2_666 ?
O92 Na1 O91 46.16(6) 2_666 2_666 ?
O5W' Na1 O91 69.25(13) . 2_666 ?
O111 Na1 O91 140.09(7) . 2_666 ?
O5W Na1 C9 75.56(17) . 2_666 ?
O6W Na1 C9 105.96(8) . 2_666 ?
O121 Na1 C9 130.56(8) . 2_666 ?
O6W Na1 C9 93.96(8) 2_666 2_666 ?
O92 Na1 C9 22.05(7) 2_666 2_666 ?
O5W' Na1 C9 73.85(14) . 2_666 ?
O111 Na1 C9 158.69(8) . 2_666 ?
O91 Na1 C9 24.11(6) 2_666 2_666 ?
O5W Na1 Na2' 45.5(2) . . ?
O6W Na1 Na2' 135.18(16) . . ?
O121 Na1 Na2' 80.29(19) . . ?
O6W Na1 Na2' 131.89(16) 2_666 . ?
O92 Na1 Na2' 42.5(2) 2_666 . ?
O5W' Na1 Na2' 55.72(19) . . ?
O111 Na1 Na2' 117.7(2) . . ?
O91 Na1 Na2' 73.85(19) 2_666 . ?
C9 Na1 Na2' 55.7(2) 2_666 . ?
O5W Na1 Na1 136.63(17) . 2_666 ?
O6W Na1 Na1 43.49(6) . 2_666 ?
O121 Na1 Na1 118.30(7) . 2_666 ?
O6W Na1 Na1 41.62(6) 2_666 2_666 ?
O92 Na1 Na1 117.60(7) 2_666 2_666 ?
O5W' Na1 Na1 123.64(14) . 2_666 ?
O111 Na1 Na1 81.96(6) . 2_666 ?
O91 Na1 Na1 86.39(6) 2_666 2_666 ?
C9 Na1 Na1 103.36(7) 2_666 2_666 ?
Na2' Na1 Na1 159.1(2) . 2_666 ?
O5W Na1 Na2 50.8(2) . . ?
O6W Na1 Na2 129.88(16) . . ?
O121 Na1 Na2 78.39(18) . . ?
O6W Na1 Na2 136.35(16) 2_666 . ?
O92 Na1 Na2 40.41(19) 2_666 . ?
O5W' Na1 Na2 61.09(19) . . ?
O111 Na1 Na2 119.96(19) . . ?
O91 Na1 Na2 75.32(18) 2_666 . ?
C9 Na1 Na2 55.65(19) 2_666 . ?
Na2' Na1 Na2 5.4(3) . . ?
Na1 Na1 Na2 158.0(2) 2_666 . ?
O2W Na2 O122 107.7(3) . . ?
O2W Na2 O7W 110.8(4) . . ?
O122 Na2 O7W 88.8(4) . . ?
O2W Na2 O92 101.8(5) . 2_666 ?
O122 Na2 O92 82.9(4) . 2_666 ?
O7W Na2 O92 147.3(3) . 2_666 ?
O2W Na2 O12 105.2(5) . 1_545 ?
O122 Na2 O12 146.5(3) . 1_545 ?
O7W Na2 O12 85.4(3) . 1_545 ?
O92 Na2 O12 84.3(3) 2_666 1_545 ?
O2W Na2 O5W 166.5(6) . . ?
O122 Na2 O5W 79.6(3) . . ?
O7W Na2 O5W 80.2(3) . . ?
O92 Na2 O5W 67.2(2) 2_666 . ?
O12 Na2 O5W 66.90(18) 1_545 . ?
O2W Na2 Na1 137.9(5) . . ?
O122 Na2 Na1 57.6(2) . . ?
O7W Na2 Na1 108.2(3) . . ?
O92 Na2 Na1 41.80(16) 2_666 . ?
O12 Na2 Na1 93.1(2) 1_545 . ?
O5W Na2 Na1 36.93(17) . . ?
O12 Na2' O122 166.7(4) 1_545 . ?
O12 Na2' O7W 91.9(4) 1_545 . ?
O122 Na2' O7W 88.7(4) . . ?
O12 Na2' O92 92.2(4) 1_545 2_666 ?
O122 Na2' O92 84.2(4) . 2_666 ?
O7W Na2' O92 165.8(5) . 2_666 ?
O12 Na2' O2W 99.6(4) 1_545 . ?
O122 Na2' O2W 93.4(3) . . ?
O7W Na2' O2W 99.1(3) . . ?
O92 Na2' O2W 93.5(4) 2_666 . ?
O12 Na2' O5W' 67.7(2) 1_545 . ?
O122 Na2' O5W' 99.0(3) . . ?
O7W Na2' O5W' 91.6(3) . . ?
O92 Na2' O5W' 77.5(3) 2_666 . ?
O2W Na2' O5W' 163.8(5) . . ?
O12 Na2' C9 71.4(3) 1_545 2_666 ?
O122 Na2' C9 104.6(4) . 2_666 ?
O7W Na2' C9 158.8(3) . 2_666 ?
O92 Na2' C9 20.84(12) 2_666 2_666 ?
O2W Na2' C9 96.4(4) . 2_666 ?
O5W' Na2' C9 70.4(2) . 2_666 ?
O12 Na2' Na1 105.4(3) 1_545 . ?
O122 Na2' Na1 63.1(2) . . ?
O7W Na2' Na1 119.1(4) . . ?
O92 Na2' Na1 46.74(18) 2_666 . ?
O2W Na2' Na1 132.7(4) . . ?
O5W' Na2' Na1 47.76(18) . . ?
C9 Na2' Na1 56.51(18) 2_666 . ?
C2EA O1E C2E 32.3(7) . . ?
O1E C2E C3E 142.5(8) . . ?
O1E C2EA C3E 130.1(13) . . ?
C2E C3E C2EA 28.0(6) . . ?

loop_
_geom_bond_atom_site_label_1
_geom_bond_atom_site_label_2
_geom_bond_distance
_geom_bond_site_symmetry_2
_geom_bond_publ_flag
Zr1 O91 2.120(2) . ?
Zr1 O221 2.1302(19) . ?
Zr1 O11 2.136(2) . ?
Zr1 O2 2.1455(18) . ?
Zr1 O1 2.1582(18) . ?
Zr1 O181 2.184(2) . ?
Zr1 N1 2.442(2) . ?
Zr1 N4 2.465(2) . ?
Zr1 Zr2 3.5775(5) . ?
O1 C4 1.425(3) . ?
O1 Zr2 2.1419(18) . ?
O11 C1 1.295(3) . ?
C1 O12 1.225(4) . ?
C1 C2 1.514(4) . ?
O12 Na2' 2.259(10) 1_565 ?
O12 Na2 2.486(10) 1_565 ?
C2 N1 1.475(4) . ?
N1 C8 1.492(4) . ?
N1 C3 1.492(3) . ?
C3 C4 1.515(4) . ?
C4 C5 1.519(4) . ?
C5 N2 1.480(3) . ?
N2 C6 1.485(3) . ?
N2 C10 1.491(3) . ?
N2 Zr2 2.437(2) . ?
C6 C7 1.523(4) . ?
C7 O72 1.214(4) . ?
C7 O71 1.303(3) . ?
O71 Zr2 2.1214(19) . ?
C8 C9 1.510(4) . ?
C9 O92 1.226(3) . ?
C9 O91 1.283(3) . ?
C9 Na2' 3.085(12) 2_666 ?
C9 Na1 3.114(3) 2_666 ?
O92 Na2' 2.337(12) 2_666 ?
O92 Na2 2.448(12) 2_666 ?
O92 Na1 2.517(2) 2_666 ?
O91 Na1 3.005(2) 2_666 ?
C10 C11 1.517(4) . ?
C11 O112 1.227(3) . ?
C11 O111 1.289(3) . ?
O111 Zr2 2.1573(18) . ?
O111 Na1 2.717(2) . ?
Zr2 O201 2.1399(18) . ?
Zr2 O121 2.1618(19) . ?
Zr2 O2 2.1771(18) . ?
Zr2 N3 2.459(2) . ?
Zr2 Na1 3.9336(13) . ?
O2 C15 1.433(3) . ?
O121 C12 1.299(3) . ?
O121 Na1 2.394(2) . ?
C12 O122 1.220(3) . ?
C12 C13 1.507(4) . ?
O122 Na2 2.241(12) . ?
O122 Na2' 2.298(11) . ?
C13 N3 1.476(3) . ?
N3 C19 1.480(3) . ?
N3 C14 1.489(3) . ?
C14 C15 1.507(4) . ?
C15 C16 1.505(4) . ?
C16 N4 1.487(4) . ?
N4 C21 1.474(4) . ?
N4 C17 1.487(4) . ?
C17 C18 1.488(5) . ?
C18 O182 1.233(4) . ?
C18 O181 1.295(4) . ?
C19 C20 1.517(4) . ?
C20 O202 1.225(3) . ?
C20 O201 1.295(3) . ?
C21 C22 1.506(4) . ?
C22 O222 1.223(4) . ?
C22 O221 1.291(3) . ?
O2W Na2 2.106(8) . ?
O2W Na2' 2.521(8) . ?
O5W Na1 2.250(6) . ?
O5W Na2 2.900(9) . ?
O5W' Na1 2.631(7) . ?
O5W' Na2' 2.937(9) . ?
O6W Na1 2.373(3) . ?
O6W Na1 2.459(3) 2_666 ?
O7W Na2' 2.335(12) . ?
O7W Na2 2.384(12) . ?
Na1 O6W 2.459(3) 2_666 ?
Na1 O92 2.517(2) 2_666 ?
Na1 O91 3.005(2) 2_666 ?
Na1 C9 3.114(3) 2_666 ?
Na1 Na2' 3.456(10) . ?
Na1 Na1 3.560(2) 2_666 ?
Na1 Na2 3.741(10) . ?
Na2 O92 2.448(12) 2_666 ?
Na2 O12 2.486(10) 1_545 ?
Na2' O12 2.259(10) 1_545 ?
Na2' O92 2.337(12) 2_666 ?
Na2' C9 3.085(12) 2_666 ?
O1E C2EA 1.324(12) . ?
O1E C2E 1.370(8) . ?
C2E C3E 1.434(8) . ?
C2EA C3E 1.602(13) . ?
